data_4025343
loop_
_publ_author_name
'Marina Martjuga'
'Dmitry Shabashov'
'Sergey Belyakov'
'Edvards Liepinsh'
'Edgars Suna'

_publ_section_title
;
 Asymmetric Synthesis of 1,3-Diamines by Diastereoselective Reduction of
 Enantiopure N-tert-Butanesulfinylketimines: Unusual Directing Effects of
 the ortho-Substituent
;
_journal_name_full 'Journal of Organic Chemistry'
_journal_page_first 2357
_journal_page_last 2368
_journal_paper_doi 10.1021/jo100173f
_journal_volume 75
_journal_year 2010
_chemical_absolute_configuration rm
_chemical_compound_source 'Local laboratory'
_chemical_formula_moiety 'C17 H21 Cl N2 O S '
_chemical_formula_sum 'C17 H21 Cl N2 O S'
_chemical_formula_weight 336.885
_chemical_name_systematic
;
 ?
;
_space_group_IT_number 19
_symmetry_cell_setting orthorhombic
_symmetry_space_group_name_Hall 'P 2ac 2ab'
_symmetry_space_group_name_H-M 'P 21 21 21'
_atom_sites_solution_hydrogens mixed
_atom_sites_solution_primary direct
_atom_sites_solution_secondary difmap
_audit_creation_method maXus
_cell_angle_alpha 90.00
_cell_angle_beta 90.00
_cell_angle_gamma 90.00
_cell_formula_units_Z 4
_cell_length_a 9.5514(3)
_cell_length_b 11.4813(3)
_cell_length_c 16.0868(6)
_cell_measurement_reflns_used 19765
_cell_measurement_temperature 223
_cell_measurement_theta_max 30.0
_cell_measurement_theta_min 0.9
_cell_volume 1764.12(10)
_computing_cell_refinement 'HKL Scalepack (Otwinowski & Minor 1997)'
_computing_data_collection KappaCCD
_computing_data_reduction 'Denzo and Scalepak (Otwinowski & Minor, 1997)'
_computing_molecular_graphics 'Ortep (Johnson, 1976)'
_computing_publication_material 'maXus(Mackay et al., 1999)'
_computing_structure_refinement 'maXus(Mackay et al., 1999)'
_computing_structure_solution 'SIR92 (Altomare et al., 1994)'
_diffrn_ambient_temperature 223(2)
_diffrn_measured_fraction_theta_full 0.997
_diffrn_measured_fraction_theta_max 0.997
_diffrn_measurement_device KappaCCD
_diffrn_measurement_method CCD
_diffrn_orient_matrix_type X=UH
_diffrn_orient_matrix_UB_11 0.03961
_diffrn_orient_matrix_UB_12 -0.06764
_diffrn_orient_matrix_UB_13 -0.06941
_diffrn_orient_matrix_UB_21 0.01214
_diffrn_orient_matrix_UB_22 0.06513
_diffrn_orient_matrix_UB_23 -0.05654
_diffrn_orient_matrix_UB_31 0.05689
_diffrn_orient_matrix_UB_32 0.00952
_diffrn_orient_matrix_UB_33 0.02318
_diffrn_radiation_source 'fine-focus sealed tube'
_diffrn_radiation_type ' MoK\a'
_diffrn_radiation_wavelength_id all
_diffrn_reflns_av_R_equivalents 0.034
_diffrn_reflns_limit_h_max 13
_diffrn_reflns_limit_h_min -13
_diffrn_reflns_limit_k_max 16
_diffrn_reflns_limit_k_min -16
_diffrn_reflns_limit_l_max 22
_diffrn_reflns_limit_l_min -22
_diffrn_reflns_number 5169
_diffrn_reflns_theta_full 30.0
_diffrn_reflns_theta_max 30.0
_diffrn_reflns_theta_min 1.77
_exptl_absorpt_coefficient_mu 0.34
_exptl_absorpt_correction_type none
_exptl_crystal_colour Colourless
_exptl_crystal_density_diffrn 1.269
_exptl_crystal_density_method 'not measured'
_exptl_crystal_description 'Prism (0.17x0.26x0.31 mm)'
_exptl_crystal_F_000 712
_exptl_crystal_size_max 0.31
_exptl_crystal_size_mid 0.26
_exptl_crystal_size_min 0.17
_refine_diff_density_max 0.77
_refine_diff_density_min -1.01
_refine_diff_density_rms 0.25
_refine_ls_abs_structure_details
;
;
_refine_ls_extinction_method none
_refine_ls_goodness_of_fit_all 2.035
_refine_ls_goodness_of_fit_gt 1.785
_refine_ls_goodness_of_fit_ref 1.782
_refine_ls_hydrogen_treatment constr
_refine_ls_matrix_type full
_refine_ls_number_constraints 21
_refine_ls_number_parameters 199
_refine_ls_number_reflns 1736
_refine_ls_number_restraints 0
_refine_ls_R_factor_all 0.126
_refine_ls_R_factor_gt 0.058
_refine_ls_shift/su_max 0.042
_refine_ls_shift/su_mean 0.008
_refine_ls_structure_factor_coef F^2^
_refine_ls_weighting_details ' w = 1 / ( s^2^(Fo^2^) + 0.10000 * Fo^2^)'
_refine_ls_weighting_scheme sigma
_refine_ls_wR_factor_all 0.369
_refine_ls_wR_factor_gt 0.137
_refine_ls_wR_factor_ref 0.137
_reflns_d_resolution_high 0.60
_reflns_d_resolution_low 2.16
_reflns_limit_h_max 13
_reflns_limit_h_min 0
_reflns_limit_k_max 16
_reflns_limit_k_min 0
_reflns_limit_l_max 22
_reflns_limit_l_min 0
_reflns_number_gt 1741
_reflns_number_total 2888
_reflns_threshold_expression 'I> 3.00 sigma(I)'
_cod_data_source_file jo100173f_si_014.cif
_cod_data_source_block VJ199
_cod_depositor_comments
;
The following automatic conversions were performed:

'_atom_site_adp_type' tag value 'Uij' was replaced with 'Uani' value
22 times.

'_symmetry_cell_setting' value 'Orthorhombic' changed to
'orthorhombic' according to the built-in table from CIF Core
dictionary named 'cif_core.dic' version 2.4.1 from 2010-06-29.

Automatic conversion script
Id: cif_fix_values 1646 2011-03-28 12:23:43Z adriana 

The following automatic conversions were performed:

'_atom_sites_solution_hydrogens' value 'geom, diff' was changed to
'mixed'.

Automatic conversion script
Id: cif_fix_values 6452 2018-10-05 10:23:21Z andrius 
;
_cod_original_sg_symbol_H-M 'P 21 21 21 '
_cod_original_formula_sum 'C17 H21 Cl N2 O S '
_cod_database_code 4025343
_cod_database_fobs_code 4025343

loop_
_symmetry_equiv_pos_as_xyz
+X,+Y,+Z
'-X+ 1/2,-Y,+Z+ 1/2'
'+X+ 1/2,-Y+ 1/2,-Z'
'-X,+Y+ 1/2,-Z+ 1/2'

loop_
_atom_site_label
_atom_site_fract_x
_atom_site_fract_y
_atom_site_fract_z
_atom_site_U_iso_or_equiv
_atom_site_occupancy
_atom_site_adp_type
S10 0.48943(12) 0.99662(10) 0.45259(7) 0.0410(6) 1.00 Uani
Cl22 1.19655(17) 0.86631(17) 0.26414(12) 0.0759(10) 1.00 Uani
C26 0.6392(5) 0.9553(4) 0.2692(3) 0.034(2) 1.00 Uani
C8 0.6958(5) 1.0157(4) 0.3456(3) 0.033(2) 1.00 Uani
C3 0.9419(5) 0.9500(4) 0.3094(3) 0.038(2) 1.00 Uani
C20 0.5681(6) 0.7850(5) 0.1926(4) 0.056(3) 1.00 Uani
C1 0.9081(5) 1.1272(4) 0.3896(3) 0.039(2) 1.00 Uani
C2 0.8525(5) 1.0289(4) 0.3486(3) 0.034(2) 1.00 Uani
O11 0.5017(6) 1.1120(3) 0.4938(3) 0.075(3) 1.00 Uani
C4 1.0860(6) 0.9664(5) 0.3117(3) 0.048(3) 1.00 Uani
C19 0.5349(6) 0.8520(6) 0.1248(3) 0.062(3) 1.00 Uani
C17 0.6080(6) 1.0222(4) 0.1995(3) 0.044(3) 1.00 Uani
C21 0.6183(6) 0.8356(4) 0.2656(3) 0.046(3) 1.00 Uani
C5 1.1422(6) 1.0632(6) 0.3493(4) 0.059(3) 1.00 Uani
C18 0.5563(7) 0.9725(6) 0.1275(3) 0.058(3) 1.00 Uani
C12 0.4546(6) 0.8910(4) 0.5357(3) 0.047(3) 1.00 Uani
C13 0.5675(8) 0.8981(7) 0.6022(4) 0.071(4) 1.00 Uani
C6 1.0542(6) 1.1421(6) 0.3881(4) 0.056(3) 1.00 Uani
C14 0.3125(7) 0.9270(7) 0.5698(4) 0.078(4) 1.00 Uani
C15 0.4463(9) 0.7723(6) 0.4959(5) 0.081(4) 1.00 Uani
H15A 0.428343 0.714682 0.537758 0.086307 1.00 Uiso
H15B 0.534043 0.755782 0.469258 0.086307 1.00 Uiso
H15C 0.372643 0.770782 0.455358 0.086307 1.00 Uiso
H13A 0.547630 0.842683 0.645307 0.077197 1.00 Uiso
H13B 0.569830 0.975083 0.625407 0.077197 1.00 Uiso
H13C 0.656630 0.880583 0.577608 0.077197 1.00 Uiso
H14A 0.286014 0.876106 0.614525 0.084861 1.00 Uiso
H14B 0.243314 0.923406 0.526625 0.084861 1.00 Uiso
H14C 0.319214 1.005406 0.590125 0.084861 1.00 Uiso
H21 0.636666 0.785911 0.316301 0.051899 1.00 Uiso
H17 0.619161 1.104563 0.211030 0.050365 1.00 Uiso
H18 0.533966 1.019046 0.079739 0.063732 1.00 Uiso
H19 0.497192 0.816234 0.075711 0.067231 1.00 Uiso
H20 0.557155 0.701908 0.190222 0.062102 1.00 Uiso
H3 0.904270 0.884054 0.280178 0.044266 1.00 Uiso
H5 1.241603 1.075194 0.347282 0.065296 1.00 Uiso
H6 1.096563 1.208376 0.414322 0.061731 1.00 Uiso
H8 0.659953 1.093759 0.347706 0.039260 1.00 Uiso
H9 0.703612 0.964520 0.476555 0.040094 1.00 Uiso
N9 0.6490(4) 0.9540(3) 0.4236(2) 0.0333(18) 1.00 Uani
N7 0.8242(5) 1.2067(4) 0.4285(3) 0.053(2) 1.00 Uani
H7A 0.864025 1.272881 0.456324 0.059530 1.00 Uiso
H7B 0.724525 1.199981 0.430224 0.059530 1.00 Uiso

loop_
_atom_site_aniso_label
_atom_site_aniso_U_11
_atom_site_aniso_U_22
_atom_site_aniso_U_33
_atom_site_aniso_U_12
_atom_site_aniso_U_13
_atom_site_aniso_U_23
S10 0.0297(6) 0.0426(6) 0.0509(6) 0.0094(6) 0.0070(5) 0.0054(5)
Cl22 0.0435(9) 0.0883(12) 0.0959(12) 0.0220(8) 0.0192(8) 0.0046(10)
C26 0.022(2) 0.037(2) 0.043(2) 0.0005(18) 0.0007(19) -.0086(19)
C8 0.029(2) 0.030(2) 0.039(2) 0.0048(19) 0.0016(17) -.0004(18)
C3 0.032(3) 0.039(2) 0.043(3) 0.000(2) -.0009(19) 0.0042(19)
C20 0.040(3) 0.049(3) 0.079(4) -.013(3) 0.007(3) -.026(3)
C1 0.035(3) 0.036(3) 0.044(2) -.006(2) -.007(2) 0.001(2)
C2 0.028(2) 0.041(3) 0.032(2) -.0027(19) -.0034(18) 0.0043(18)
O11 0.093(4) 0.036(2) 0.096(3) 0.013(2) 0.047(3) -.0018(19)
C4 0.031(3) 0.062(4) 0.052(3) 0.006(2) 0.004(2) 0.008(3)
C19 0.050(4) 0.085(4) 0.050(3) -.019(3) 0.005(3) -.024(3)
C17 0.042(3) 0.047(3) 0.044(3) -.003(2) -.001(2) -.002(2)
C21 0.040(3) 0.041(3) 0.058(3) 0.000(2) 0.002(2) -.010(2)
C5 0.026(3) 0.078(4) 0.074(4) -.004(3) -.006(3) 0.022(3)
C18 0.055(3) 0.072(4) 0.047(3) -.001(3) -.006(2) -.008(3)
C12 0.045(3) 0.043(3) 0.054(3) -.005(2) 0.010(2) 0.005(2)
C13 0.068(4) 0.092(5) 0.052(3) -.001(4) -.003(3) 0.018(3)
C6 0.043(3) 0.061(3) 0.063(3) -.017(3) -.016(3) 0.001(3)
C14 0.053(4) 0.096(5) 0.086(5) 0.000(4) 0.032(4) 0.016(4)
C15 0.105(6) 0.047(3) 0.092(5) -.023(4) 0.027(4) -.002(3)
N9 0.0211(18) 0.0369(19) 0.042(2) 0.0023(16) 0.0021(15) -.0018(16)
N7 0.047(3) 0.046(2) 0.068(3) -.008(2) -.010(2) -.015(2)

loop_
_atom_type_symbol
_atom_type_description
_atom_type_scat_dispersion_real
_atom_type_scat_dispersion_imag
_atom_type_scat_source
'C ' 'C ' 0.0033 0.0016 'Waasmaier & Kirfel, 1995'
'H ' 'H ' 0.0000 0.0000 'Waasmaier & Kirfel, 1995'
Cl Cl 0.1484 0.1585 'Waasmaier & Kirfel, 1995'
'N ' 'N ' 0.0061 0.0033 'Waasmaier & Kirfel, 1995'
'O ' 'O ' 0.0106 0.0060 'Waasmaier & Kirfel, 1995'
'S ' 'S ' 0.1246 0.1234 'Waasmaier & Kirfel, 1995'

loop_
_diffrn_radiation_wavelength
0.71073

loop_
_geom_angle_atom_site_label_1
_geom_angle_atom_site_label_2
_geom_angle_atom_site_label_3
_geom_angle
_geom_angle_site_symmetry_1
_geom_angle_site_symmetry_2
_geom_angle_site_symmetry_3
_geom_angle_publ_flag
O11 S10 C12 106.2(2) . . . ?
O11 S10 N9 108.3(3) . . . ?
C12 S10 N9 100.1(2) . . . ?
C8 C26 C17 118.6(4) . . . ?
C8 C26 C21 122.7(4) . . . ?
C17 C26 C21 118.8(4) . . . ?
C26 C8 C2 115.4(4) . . . ?
C26 C8 N9 110.8(4) . . . ?
C2 C8 N9 108.4(3) . . . ?
C2 C3 C4 120.3(5) . . . ?
C19 C20 C21 121.0(5) . . . ?
C2 C1 C6 117.5(5) . . . ?
C2 C1 N7 121.9(4) . . . ?
C6 C1 N7 120.6(5) . . . ?
C8 C2 C3 121.8(4) . . . ?
C8 C2 C1 118.0(4) . . . ?
C3 C2 C1 120.1(4) . . . ?
Cl22 C4 C3 120.0(4) . . . ?
Cl22 C4 C5 119.4(4) . . . ?
C3 C4 C5 120.6(5) . . . ?
C20 C19 C18 119.7(5) . . . ?
C26 C17 C18 121.6(5) . . . ?
C26 C21 C20 119.8(5) . . . ?
C4 C5 C6 119.4(5) . . . ?
C19 C18 C17 119.1(5) . . . ?
S10 C12 C13 110.4(4) . . . ?
S10 C12 C14 104.2(4) . . . ?
S10 C12 C15 107.2(4) . . . ?
C13 C12 C14 111.4(5) . . . ?
C13 C12 C15 112.6(5) . . . ?
C14 C12 C15 110.6(6) . . . ?
C1 C6 C5 122.1(6) . . . ?
S10 N9 C8 111.5(3) . . . ?
C26 C8 H8 109.3 . . . ?
C2 C8 H8 105.0 . . . ?
H8 C8 N9 107.7 . . . ?
C2 C3 H3 120.3 . . . ?
C19 C20 H20 120.0 . . . ?
C21 C20 H19 145.1 . . . ?
C21 C20 H20 119.0 . . . ?
C12 C13 H13A 109.4 . . . ?
C12 C13 H13B 109.8 . . . ?
C12 C13 H13C 109.1 . . . ?
H13A C13 H13B 109.5 . . . ?
H13A C13 H13C 109.6 . . . ?

loop_
_geom_bond_atom_site_label_1
_geom_bond_atom_site_label_2
_geom_bond_distance
_geom_bond_site_symmetry_1
_geom_bond_site_symmetry_2
_geom_bond_publ_flag
S10 O11 1.486(4) . . ?
S10 C12 1.836(5) . . ?
S10 N9 1.667(4) . . ?
Cl22 C4 1.738(6) . . ?
C26 C8 1.511(6) . . ?
C26 C17 1.392(7) . . ?
C26 C21 1.389(7) . . ?
C8 C2 1.506(6) . . ?
C8 N9 1.507(6) . . ?
C3 C2 1.396(7) . . ?
C3 C4 1.390(7) . . ?
C20 C19 1.372(9) . . ?
C20 C21 1.395(8) . . ?
C1 C2 1.411(7) . . ?
C1 C6 1.406(8) . . ?
C1 N7 1.366(7) . . ?
C4 C5 1.374(9) . . ?
C19 C18 1.399(10) . . ?
C17 C18 1.382(7) . . ?
C5 C6 1.385(9) . . ?
C12 C13 1.521(9) . . ?
C12 C14 1.521(9) . . ?
C12 C15 1.508(8) . . ?
C8 H8 0.960 . . ?
C3 H3 0.960 . . ?
C20 H20 0.961 . . ?
C17 H17 0.970 . . ?
C21 H21 1.011 . . ?
C5 H5 0.960 . . ?
C14 H14A 0.961 . . ?
C14 H14B 0.960 . . ?
C14 H14C 0.960 . . ?
C15 H15A 0.960 . . ?
C15 H15B 0.959 . . ?
C15 H15C 0.959 . . ?
H9 N9 1.007 . . ?
N7 H7A 0.960 . . ?
N7 H7B 0.956 . . ?

loop_
_geom_contact_atom_site_label_1
_geom_contact_atom_site_label_2
_geom_contact_distance
_geom_contact_site_symmetry_1
_geom_contact_site_symmetry_2
_geom_contact_publ_flag
O11 C19 3.370(8) 1_555 4_655 ?
O11 C6 3.439(8) 1_555 3_476 ?
O11 N7 2.961(7) 1_555 3_476 ?
C19 N7 3.498(7) 1_555 2_674 ?
C17 C13 3.591(9) 1_555 2_674 ?

loop_
_geom_torsion_atom_site_label_1
_geom_torsion_atom_site_label_2
_geom_torsion_atom_site_label_3
_geom_torsion_atom_site_label_4
_geom_torsion
_geom_torsion_site_symmetry_1
_geom_torsion_site_symmetry_2
_geom_torsion_site_symmetry_3
_geom_torsion_site_symmetry_4
_geom_torsion_publ_flag
O11 S10 C12 C13 -55.2(4) . . . . ?
O11 S10 C12 C14 64.5(4) . . . . ?
O11 S10 C12 C15 -178.2(5) . . . . ?
O11 S10 N9 C8 -77.8(3) . . . . ?
C12 S10 N9 C8 171.2(3) . . . . ?
N9 S10 C12 C13 57.4(4) . . . . ?
N9 S10 C12 C14 177.1(4) . . . . ?
N9 S10 C12 C15 -65.6(4) . . . . ?
C17 C26 C8 C2 -88.5(5) . . . . ?
C8 C26 C17 C18 179.8(7) . . . . ?
C17 C26 C8 N9 148.0(6) . . . . ?
C8 C26 C21 C20 -178.9(8) . . . . ?
C21 C26 C8 C2 91.0(6) . . . . ?
C21 C26 C8 N9 -32.5(4) . . . . ?
C17 C26 C21 C20 0.6(5) . . . . ?
C21 C26 C17 C18 0.3(5) . . . . ?
C26 C8 C2 C3 -28.7(4) . . . . ?
C26 C8 C2 C1 148.6(6) . . . . ?
C2 C8 C26 C17 -88.5(5) . . . . ?
C2 C8 C26 C21 91.0(6) . . . . ?
